data_4073751
loop_
_publ_author_name
'Borkar, Sachin'
'Yennawar, Hemant'
'Sen, Ayusman'

_publ_section_title
;
 Methacrylate Insertion into Cationic Diimine Palladium(II)&#x2212;Alkyl
 Complexes and the Synthesis of Poly(alkene-block-alkene/carbon monoxide)
 Copolymers
;
_journal_issue 19
_journal_name_full Organometallics
_journal_page_first 4711
_journal_paper_doi 10.1021/om7006024
_journal_volume 26
_journal_year 2007
_chemical_formula_moiety 'C34 H51 N2 O2 Pd, C32 H15 B F24'
_chemical_formula_sum 'C66 H66 B F24 N2 O2 Pd'
_chemical_formula_weight 1492.44
_chemical_name_systematic
; 
 ? 
;
_space_group_IT_number 2
_symmetry_cell_setting triclinic
_symmetry_space_group_name_Hall '-P 1'
_symmetry_space_group_name_H-M 'P -1'
_atom_sites_solution_hydrogens geom
_atom_sites_solution_primary direct
_atom_sites_solution_secondary difmap
_audit_creation_method SHELXL-97
_cell_angle_alpha 80.888(7)
_cell_angle_beta 74.034(7)
_cell_angle_gamma 81.154(7)
_cell_formula_units_Z 2
_cell_length_a 12.724(5)
_cell_length_b 15.191(6)
_cell_length_c 18.227(7)
_cell_measurement_reflns_used 7711
_cell_measurement_temperature 298(2)
_cell_measurement_theta_max 28.273
_cell_measurement_theta_min 2.727
_cell_volume 3322(2)
_computing_cell_refinement 'Bruker SMART'
_computing_data_collection 'Bruker SMART'
_computing_data_reduction 'Bruker SAINT'
_computing_molecular_graphics 'Bruker SHELXTL'
_computing_publication_material 'Bruker SHELXTL'
_computing_structure_refinement 'SHELXL-97 (Sheldrick, 1997)'
_computing_structure_solution 'SHELXS-97 (Sheldrick, 1990)'
_diffrn_ambient_temperature 298(2)
_diffrn_measured_fraction_theta_full 0.938
_diffrn_measured_fraction_theta_max 0.938
_diffrn_measurement_device_type 'CCD area detector'
_diffrn_measurement_method 'phi and omega scans'
_diffrn_radiation_monochromator graphite
_diffrn_radiation_source 'fine-focus sealed tube'
_diffrn_radiation_type MoK\a
_diffrn_radiation_wavelength 0.71073
_diffrn_reflns_av_R_equivalents 0.0596
_diffrn_reflns_av_sigmaI/netI 0.1506
_diffrn_reflns_limit_h_max 16
_diffrn_reflns_limit_h_min -16
_diffrn_reflns_limit_k_max 19
_diffrn_reflns_limit_k_min -20
_diffrn_reflns_limit_l_max 24
_diffrn_reflns_limit_l_min -24
_diffrn_reflns_number 30777
_diffrn_reflns_theta_full 28.60
_diffrn_reflns_theta_max 28.60
_diffrn_reflns_theta_min 1.68
_exptl_absorpt_coefficient_mu 0.392
_exptl_absorpt_correction_T_max 0.936
_exptl_absorpt_correction_T_min 0.910
_exptl_absorpt_correction_type empirical
_exptl_absorpt_process_details SADABS
_exptl_crystal_colour orange
_exptl_crystal_density_diffrn 1.492
_exptl_crystal_density_method 'not measured'
_exptl_crystal_description plate
_exptl_crystal_F_000 1518
_exptl_crystal_size_max 0.25
_exptl_crystal_size_mid 0.24
_exptl_crystal_size_min 0.16
_refine_diff_density_max 1.347
_refine_diff_density_min -1.243
_refine_diff_density_rms 0.123
_refine_ls_extinction_method none
_refine_ls_goodness_of_fit_ref 1.044
_refine_ls_hydrogen_treatment noref
_refine_ls_matrix_type full
_refine_ls_number_parameters 878
_refine_ls_number_reflns 15970
_refine_ls_number_restraints 0
_refine_ls_restrained_S_all 1.044
_refine_ls_R_factor_all 0.1408
_refine_ls_R_factor_gt 0.0898
_refine_ls_shift/su_max 0.000
_refine_ls_shift/su_mean 0.000
_refine_ls_structure_factor_coef Fsqd
_refine_ls_weighting_details 'calc w=1/[\s^2^(Fo^2^)+(0.0000P)^2^+12.2938P] where P=(Fo^2^+2Fc^2^)/3'
_refine_ls_weighting_scheme calc
_refine_ls_wR_factor_gt 0.1817
_refine_ls_wR_factor_ref 0.2066
_reflns_number_gt 10264
_reflns_number_total 15970
_reflns_threshold_expression >2sigma(I)
_cod_data_source_file om7006024-file003.cif
_cod_data_source_block svb25s
_cod_depositor_comments
;
The following automatic conversions were performed:

'_symmetry_cell_setting' value 'Triclinic' changed to 'triclinic'
according to /home/saulius/struct/CIF-dictionaries/cif_core.dic
dictionary named 'cif_core.dic' version 2.4.1 from 2010-06-29.

Automatic conversion script
Id: cif_fix_values 1715 2011-07-08 13:25:40Z adriana 
;
_cod_original_sg_symbol_H-M P-1
_cod_database_code 4073751

loop_
_symmetry_equiv_pos_as_xyz
'x, y, z'
'-x, -y, -z'

loop_
_atom_site_label
_atom_site_type_symbol
_atom_site_fract_x
_atom_site_fract_y
_atom_site_fract_z
_atom_site_U_iso_or_equiv
_atom_site_adp_type
_atom_site_occupancy
_atom_site_symmetry_multiplicity
_atom_site_calc_flag
_atom_site_refinement_flags
B1 B 0.4542(5) 0.2274(4) 0.6997(3) 0.0216(12) Uani 1 1 d .
C1 C 0.3895(4) 0.2527(4) 0.0631(3) 0.0264(12) Uani 1 1 d .
C2 C 0.5417(6) 0.3343(5) 0.0204(4) 0.0456(18) Uani 1 1 d .
H2A H 0.4966 0.3907 0.0267 0.068 Uiso 1 1 calc R
H2B H 0.6035 0.3418 -0.0233 0.068 Uiso 1 1 calc R
H2C H 0.5673 0.3134 0.0657 0.068 Uiso 1 1 calc R
C3 C 0.3208(5) 0.1865(4) 0.0518(3) 0.0276(12) Uani 1 1 d .
C4 C 0.3882(6) 0.1148(5) 0.0028(4) 0.0407(16) Uani 1 1 d .
H4A H 0.4225 0.1427 -0.0474 0.061 Uiso 1 1 calc R
H4B H 0.3408 0.0736 -0.0017 0.061 Uiso 1 1 calc R
H4C H 0.4438 0.0828 0.0267 0.061 Uiso 1 1 calc R
C5 C 0.2344(5) 0.2414(5) 0.0115(4) 0.0405(16) Uani 1 1 d .
H5A H 0.1962 0.2897 0.0403 0.061 Uiso 1 1 calc R
H5B H 0.1826 0.2031 0.0087 0.061 Uiso 1 1 calc R
H5C H 0.2709 0.2656 -0.0395 0.061 Uiso 1 1 calc R
C6 C 0.2635(5) 0.1468(4) 0.1333(3) 0.0261(12) Uani 1 1 d .
H6A H 0.3120 0.0985 0.1526 0.031 Uiso 1 1 calc R
H6B H 0.1971 0.1230 0.1330 0.031 Uiso 1 1 calc R
C7 C 0.0456(4) 0.1242(4) 0.2806(3) 0.0229(11) Uani 1 1 d .
C8 C -0.0230(4) 0.1339(4) 0.2311(3) 0.0236(11) Uani 1 1 d .
C9 C -0.0399(5) 0.2206(4) 0.1803(3) 0.0273(12) Uani 1 1 d .
H9 H 0.0285 0.2484 0.1671 0.033 Uiso 1 1 calc R
C10 C -0.1305(6) 0.2863(5) 0.2213(4) 0.0455(17) Uani 1 1 d .
H10A H -0.1987 0.2604 0.2366 0.068 Uiso 1 1 calc R
H10B H -0.1377 0.3407 0.1873 0.068 Uiso 1 1 calc R
H10C H -0.1126 0.2994 0.2659 0.068 Uiso 1 1 calc R
C11 C -0.0614(5) 0.2064(5) 0.1053(4) 0.0416(16) Uani 1 1 d .
H11A H -0.1331 0.1875 0.1154 0.062 Uiso 1 1 calc R
H11B H -0.0068 0.1612 0.0817 0.062 Uiso 1 1 calc R
H11C H -0.0578 0.2617 0.0713 0.062 Uiso 1 1 calc R
C12 C -0.0783(5) 0.0609(4) 0.2327(3) 0.0323(14) Uani 1 1 d .
H12 H -0.1265 0.0656 0.2018 0.039 Uiso 1 1 calc R
C13 C -0.0630(5) -0.0172(4) 0.2788(4) 0.0355(15) Uani 1 1 d .
H13 H -0.1021 -0.0645 0.2798 0.043 Uiso 1 1 calc R
C14 C 0.0100(5) -0.0268(4) 0.3238(3) 0.0303(13) Uani 1 1 d .
H14 H 0.0216 -0.0815 0.3533 0.036 Uiso 1 1 calc R
C15 C 0.0667(4) 0.0435(4) 0.3263(3) 0.0233(11) Uani 1 1 d .
C16 C 0.1448(4) 0.0332(4) 0.3783(3) 0.0245(12) Uani 1 1 d .
H16 H 0.1269 0.0857 0.4064 0.029 Uiso 1 1 calc R
C17 C 0.1326(6) -0.0500(4) 0.4379(4) 0.0388(15) Uani 1 1 d .
H17A H 0.0562 -0.0528 0.4634 0.058 Uiso 1 1 calc R
H17B H 0.1723 -0.0466 0.4750 0.058 Uiso 1 1 calc R
H17C H 0.1618 -0.1027 0.4127 0.058 Uiso 1 1 calc R
C18 C 0.2652(5) 0.0323(4) 0.3312(4) 0.0331(14) Uani 1 1 d .
H18A H 0.2851 -0.0183 0.3025 0.050 Uiso 1 1 calc R
H18B H 0.3120 0.0280 0.3652 0.050 Uiso 1 1 calc R
H18C H 0.2737 0.0867 0.2963 0.050 Uiso 1 1 calc R
C19 C 0.0560(4) 0.2504(3) 0.3383(3) 0.0199(11) Uani 1 1 d .
C20 C -0.0395(4) 0.2293(4) 0.4053(3) 0.0248(12) Uani 1 1 d .
H20A H -0.0678 0.1769 0.3985 0.037 Uiso 1 1 calc R
H20B H -0.0963 0.2792 0.4084 0.037 Uiso 1 1 calc R
H20C H -0.0157 0.2182 0.4518 0.037 Uiso 1 1 calc R
C21 C 0.1045(4) 0.3355(4) 0.3322(3) 0.0215(11) Uani 1 1 d .
C22 C 0.0600(5) 0.3968(4) 0.3924(3) 0.0253(12) Uani 1 1 d .
H22A H 0.0992 0.4487 0.3791 0.038 Uiso 1 1 calc R
H22B H 0.0687 0.3661 0.4410 0.038 Uiso 1 1 calc R
H22C H -0.0167 0.4153 0.3960 0.038 Uiso 1 1 calc R
C23 C 0.2324(4) 0.4324(4) 0.2500(3) 0.0252(12) Uani 1 1 d .
C24 C 0.3247(5) 0.4396(4) 0.2757(3) 0.0280(12) Uani 1 1 d .
C25 C 0.3702(5) 0.3664(4) 0.3288(4) 0.0361(15) Uani 1 1 d .
H25 H 0.3161 0.3232 0.3483 0.043 Uiso 1 1 calc R
C26 C 0.4761(6) 0.3165(5) 0.2851(4) 0.0499(19) Uani 1 1 d .
H26A H 0.5300 0.3576 0.2634 0.075 Uiso 1 1 calc R
H26B H 0.4617 0.2904 0.2446 0.075 Uiso 1 1 calc R
H26C H 0.5034 0.2698 0.3196 0.075 Uiso 1 1 calc R
C27 C 0.3861(6) 0.4023(5) 0.3978(4) 0.0469(18) Uani 1 1 d .
H27A H 0.4151 0.3540 0.4301 0.070 Uiso 1 1 calc R
H27B H 0.3166 0.4291 0.4264 0.070 Uiso 1 1 calc R
H27C H 0.4367 0.4467 0.3805 0.070 Uiso 1 1 calc R
C28 C 0.3768(5) 0.5159(4) 0.2480(3) 0.0303(13) Uani 1 1 d .
H28 H 0.4383 0.5226 0.2638 0.036 Uiso 1 1 calc R
C29 C 0.3394(5) 0.5823(4) 0.1973(3) 0.0303(13) Uani 1 1 d .
H29 H 0.3762 0.6329 0.1789 0.036 Uiso 1 1 calc R
C30 C 0.2476(5) 0.5744(4) 0.1736(3) 0.0313(13) Uani 1 1 d .
H30 H 0.2227 0.6199 0.1397 0.038 Uiso 1 1 calc R
C31 C 0.1920(5) 0.4991(4) 0.1999(3) 0.0270(12) Uani 1 1 d .
C32 C 0.0893(5) 0.4909(4) 0.1747(4) 0.0371(15) Uani 1 1 d .
H32 H 0.0717 0.4290 0.1905 0.044 Uiso 1 1 calc R
C33 C -0.0082(6) 0.5525(6) 0.2141(5) 0.063(2) Uani 1 1 d .
H33A H -0.0187 0.5402 0.2688 0.095 Uiso 1 1 calc R
H33B H -0.0730 0.5423 0.2009 0.095 Uiso 1 1 calc R
H33C H 0.0055 0.6138 0.1975 0.095 Uiso 1 1 calc R
C34 C 0.1072(8) 0.5098(7) 0.0879(5) 0.075(3) Uani 1 1 d .
H34A H 0.1162 0.5721 0.0717 0.112 Uiso 1 1 calc R
H34B H 0.0447 0.4958 0.0741 0.112 Uiso 1 1 calc R
H34C H 0.1721 0.4735 0.0633 0.112 Uiso 1 1 calc R
C35 C 0.4543(4) 0.2012(4) 0.6162(3) 0.0212(11) Uani 1 1 d .
C36 C 0.5444(5) 0.1669(4) 0.5608(3) 0.0256(12) Uani 1 1 d .
H36 H 0.6138 0.1595 0.5699 0.031 Uiso 1 1 calc R
C37 C 0.5341(4) 0.1434(4) 0.4926(3) 0.0253(12) Uani 1 1 d .
C38 C 0.4317(5) 0.1538(4) 0.4766(3) 0.0296(13) Uani 1 1 d .
H38 H 0.4242 0.1380 0.4312 0.036 Uiso 1 1 calc R
C39 C 0.3417(4) 0.1883(4) 0.5303(3) 0.0241(12) Uani 1 1 d .
C40 C 0.3525(4) 0.2102(4) 0.5984(3) 0.0238(11) Uani 1 1 d .
H40 H 0.2898 0.2318 0.6338 0.029 Uiso 1 1 calc R
C41 C 0.2289(5) 0.2015(4) 0.5165(3) 0.0312(13) Uani 1 1 d .
C42 C 0.6338(5) 0.1069(5) 0.4359(3) 0.0337(14) Uani 1 1 d .
C43 C 0.3752(4) 0.1594(4) 0.7626(3) 0.0223(11) Uani 1 1 d .
C44 C 0.4110(5) 0.0689(4) 0.7779(3) 0.0274(12) Uani 1 1 d .
H44A H 0.4358 0.0452 0.7288 0.033 Uiso 1 1 calc R
H44B H 0.4756 0.0657 0.7971 0.033 Uiso 1 1 calc R
C45 C 0.3439(5) 0.0099(4) 0.8273(3) 0.0282(13) Uani 1 1 d .
C46 C 0.2349(5) 0.0390(4) 0.8629(3) 0.0319(14) Uani 1 1 d .
H46A H 0.1882 0.0026 0.8495 0.038 Uiso 1 1 calc R
H46B H 0.2255 0.0263 0.9181 0.038 Uiso 1 1 calc R
C47 C 0.1960(5) 0.1275(4) 0.8471(3) 0.0280(13) Uani 1 1 d .
C48 C 0.2652(4) 0.1871(4) 0.7983(3) 0.0237(11) Uani 1 1 d .
H48A H 0.2657 0.2351 0.8275 0.028 Uiso 1 1 calc R
H48B H 0.2302 0.2137 0.7576 0.028 Uiso 1 1 calc R
C49 C 0.0765(5) 0.1626(4) 0.8787(3) 0.0339(14) Uani 1 1 d .
C50 C 0.3857(6) -0.0855(5) 0.8419(4) 0.0430(17) Uani 1 1 d .
C51 C 0.5779(4) 0.2196(3) 0.7141(3) 0.0196(11) Uani 1 1 d .
C52 C 0.6057(4) 0.1764(4) 0.7806(3) 0.0226(11) Uani 1 1 d .
H52 H 0.5536 0.1462 0.8183 0.027 Uiso 1 1 calc R
C53 C 0.7103(4) 0.1770(4) 0.7928(3) 0.0227(11) Uani 1 1 d .
C54 C 0.7893(4) 0.2211(4) 0.7383(3) 0.0230(11) Uani 1 1 d .
H54 H 0.8589 0.2204 0.7456 0.028 Uiso 1 1 calc R
C55 C 0.7634(4) 0.2664(4) 0.6730(3) 0.0222(11) Uani 1 1 d .
C56 C 0.6596(4) 0.2658(4) 0.6606(3) 0.0219(11) Uani 1 1 d .
H56 H 0.6445 0.2969 0.6157 0.026 Uiso 1 1 calc R
C57 C 0.7351(5) 0.1326(4) 0.8662(3) 0.0278(12) Uani 1 1 d .
C58 C 0.8480(5) 0.3175(4) 0.6158(3) 0.0292(13) Uani 1 1 d .
C59 C 0.4044(4) 0.3321(4) 0.7082(3) 0.0238(12) Uani 1 1 d .
C60 C 0.3811(4) 0.3634(4) 0.7806(3) 0.0250(12) Uani 1 1 d .
H60 H 0.3951 0.3236 0.8221 0.030 Uiso 1 1 calc R
C61 C 0.3384(4) 0.4507(4) 0.7919(3) 0.0262(12) Uani 1 1 d .
C62 C 0.3167(5) 0.5121(4) 0.7316(3) 0.0301(13) Uani 1 1 d .
H62 H 0.2869 0.5708 0.7392 0.036 Uiso 1 1 calc R
C63 C 0.3405(4) 0.4836(4) 0.6601(3) 0.0260(12) Uani 1 1 d .
C64 C 0.3834(4) 0.3954(4) 0.6488(3) 0.0249(12) Uani 1 1 d .
H64 H 0.3986 0.3784 0.5998 0.030 Uiso 1 1 calc R
C65 C 0.3145(5) 0.5482(5) 0.5944(4) 0.0368(15) Uani 1 1 d .
C66 C 0.3111(5) 0.4797(4) 0.8702(4) 0.0342(14) Uani 1 1 d .
F1 F 0.7142(3) 0.1591(3) 0.4181(3) 0.0593(12) Uani 1 1 d .
F2 F 0.6783(3) 0.0281(3) 0.4633(3) 0.0536(11) Uani 1 1 d .
F3 F 0.6149(4) 0.0956(4) 0.3707(3) 0.0846(19) Uani 1 1 d .
F4 F 0.1642(3) 0.1431(3) 0.5594(2) 0.0563(12) Uani 1 1 d .
F5 F 0.2305(3) 0.1968(3) 0.4435(2) 0.0460(10) Uani 1 1 d .
F6 F 0.1769(3) 0.2828(3) 0.5310(3) 0.0520(11) Uani 1 1 d .
F7 F 0.3890(3) 0.5409(3) 0.5291(2) 0.0509(11) Uani 1 1 d .
F8 F 0.2206(4) 0.5341(4) 0.5817(3) 0.094(2) Uani 1 1 d .
F9 F 0.3029(6) 0.6324(3) 0.6060(3) 0.0873(19) Uani 1 1 d .
F10 F 0.3275(5) 0.5637(3) 0.8693(2) 0.0652(13) Uani 1 1 d .
F11 F 0.3676(4) 0.4306(3) 0.9163(2) 0.0533(11) Uani 1 1 d .
F12 F 0.2054(3) 0.4764(4) 0.9061(2) 0.0706(15) Uani 1 1 d .
F13 F 0.0218(3) 0.1033(3) 0.9302(3) 0.0636(13) Uani 1 1 d .
F14 F 0.0646(3) 0.2365(3) 0.9116(2) 0.0463(10) Uani 1 1 d .
F15 F 0.0235(3) 0.1853(3) 0.8230(2) 0.0500(11) Uani 1 1 d .
F16 F 0.3587(9) -0.1179(4) 0.9140(4) 0.156(4) Uani 1 1 d .
F17 F 0.3434(4) -0.1400(3) 0.8119(3) 0.0758(16) Uani 1 1 d .
F18 F 0.4897(4) -0.1045(3) 0.8186(6) 0.167(4) Uani 1 1 d .
F19 F 0.6550(3) 0.0888(3) 0.9125(2) 0.0527(12) Uani 1 1 d .
F20 F 0.7548(4) 0.1912(3) 0.9061(2) 0.0573(12) Uani 1 1 d .
F21 F 0.8252(3) 0.0729(3) 0.8544(2) 0.0477(10) Uani 1 1 d .
F22 F 0.9399(3) 0.2648(3) 0.5875(2) 0.0534(11) Uani 1 1 d .
F23 F 0.8809(4) 0.3786(3) 0.6450(3) 0.0757(17) Uani 1 1 d .
F24 F 0.8170(3) 0.3573(4) 0.5542(3) 0.0752(16) Uani 1 1 d .
N1 N 0.1818(4) 0.3505(3) 0.2714(3) 0.0217(10) Uani 1 1 d .
N2 N 0.0972(4) 0.2026(3) 0.2829(3) 0.0217(10) Uani 1 1 d .
O1 O 0.3600(3) 0.2926(3) 0.1211(2) 0.0293(9) Uani 1 1 d .
O2 O 0.4778(3) 0.2694(3) 0.0085(2) 0.0341(10) Uani 1 1 d .
Pd1 Pd 0.22616(3) 0.24661(3) 0.20022(2) 0.02107(12) Uani 1 1 d .

loop_
_atom_site_aniso_label
_atom_site_aniso_U_11
_atom_site_aniso_U_22
_atom_site_aniso_U_33
_atom_site_aniso_U_23
_atom_site_aniso_U_13
_atom_site_aniso_U_12
B1 0.014(3) 0.026(3) 0.028(3) -0.002(3) -0.012(2) -0.002(2)
C1 0.017(3) 0.031(3) 0.030(3) 0.000(3) -0.007(2) 0.000(2)
C2 0.033(4) 0.053(4) 0.050(4) 0.001(3) -0.005(3) -0.020(3)
C3 0.023(3) 0.037(3) 0.024(3) -0.004(2) -0.008(2) -0.003(2)
C4 0.038(4) 0.045(4) 0.037(3) -0.015(3) 0.002(3) -0.009(3)
C5 0.038(4) 0.051(4) 0.035(3) 0.002(3) -0.016(3) -0.006(3)
C6 0.021(3) 0.028(3) 0.030(3) -0.011(2) -0.003(2) -0.003(2)
C7 0.020(3) 0.025(3) 0.025(3) -0.008(2) -0.003(2) -0.005(2)
C8 0.016(3) 0.032(3) 0.023(3) -0.009(2) -0.005(2) 0.000(2)
C9 0.019(3) 0.036(3) 0.030(3) -0.004(3) -0.010(2) -0.005(2)
C10 0.041(4) 0.051(4) 0.042(4) -0.008(3) -0.015(3) 0.013(3)
C11 0.034(4) 0.061(5) 0.034(3) -0.004(3) -0.014(3) -0.010(3)
C12 0.022(3) 0.045(4) 0.036(3) -0.015(3) -0.011(2) -0.008(3)
C13 0.033(3) 0.033(3) 0.046(4) -0.010(3) -0.012(3) -0.013(3)
C14 0.033(3) 0.025(3) 0.034(3) -0.006(3) -0.008(3) -0.006(2)
C15 0.019(3) 0.020(3) 0.030(3) -0.008(2) -0.005(2) 0.002(2)
C16 0.018(3) 0.025(3) 0.031(3) -0.006(2) -0.008(2) 0.000(2)
C17 0.039(4) 0.031(3) 0.046(4) 0.001(3) -0.015(3) 0.000(3)
C18 0.021(3) 0.040(4) 0.038(3) -0.005(3) -0.011(3) 0.004(3)
C19 0.016(2) 0.017(3) 0.028(3) 0.000(2) -0.011(2) 0.000(2)
C20 0.018(3) 0.028(3) 0.029(3) -0.005(2) -0.006(2) -0.005(2)
C21 0.016(2) 0.022(3) 0.029(3) -0.005(2) -0.012(2) 0.003(2)
C22 0.026(3) 0.021(3) 0.030(3) -0.008(2) -0.006(2) -0.006(2)
C23 0.021(3) 0.027(3) 0.028(3) -0.005(2) -0.006(2) -0.006(2)
C24 0.025(3) 0.029(3) 0.032(3) -0.008(2) -0.006(2) -0.006(2)
C25 0.033(3) 0.033(3) 0.049(4) 0.003(3) -0.022(3) -0.014(3)
C26 0.051(5) 0.039(4) 0.062(5) -0.004(4) -0.026(4) 0.006(3)
C27 0.050(4) 0.050(4) 0.051(4) 0.000(3) -0.028(3) -0.016(4)
C28 0.024(3) 0.027(3) 0.040(3) -0.012(3) -0.004(3) -0.003(2)
C29 0.025(3) 0.024(3) 0.038(3) -0.007(3) 0.003(2) -0.008(2)
C30 0.035(3) 0.024(3) 0.033(3) 0.000(2) -0.007(3) -0.003(3)
C31 0.029(3) 0.022(3) 0.033(3) -0.006(2) -0.012(2) 0.000(2)
C32 0.041(4) 0.032(3) 0.044(4) 0.006(3) -0.023(3) -0.008(3)
C33 0.033(4) 0.102(7) 0.057(5) -0.012(5) -0.016(4) -0.001(4)
C34 0.064(6) 0.122(9) 0.049(5) -0.029(5) -0.021(4) -0.012(6)
C35 0.021(3) 0.021(3) 0.024(3) -0.002(2) -0.009(2) -0.005(2)
C36 0.021(3) 0.023(3) 0.032(3) -0.003(2) -0.011(2) 0.006(2)
C37 0.020(3) 0.029(3) 0.030(3) -0.007(2) -0.010(2) 0.000(2)
C38 0.029(3) 0.030(3) 0.035(3) -0.001(3) -0.017(3) -0.006(3)
C39 0.018(3) 0.028(3) 0.031(3) 0.003(2) -0.014(2) -0.007(2)
C40 0.018(3) 0.023(3) 0.031(3) -0.002(2) -0.011(2) 0.002(2)
C41 0.025(3) 0.036(4) 0.038(3) -0.001(3) -0.016(3) -0.008(3)
C42 0.024(3) 0.045(4) 0.032(3) -0.010(3) -0.006(2) 0.001(3)
C43 0.014(2) 0.033(3) 0.023(3) -0.002(2) -0.011(2) -0.005(2)
C44 0.024(3) 0.033(3) 0.032(3) -0.007(3) -0.017(2) -0.005(2)
C45 0.027(3) 0.026(3) 0.039(3) -0.002(3) -0.021(3) -0.007(2)
C46 0.031(3) 0.045(4) 0.029(3) -0.007(3) -0.016(3) -0.016(3)
C47 0.023(3) 0.037(3) 0.030(3) -0.005(3) -0.015(2) -0.007(2)
C48 0.024(3) 0.027(3) 0.025(3) -0.007(2) -0.013(2) -0.002(2)
C49 0.028(3) 0.043(4) 0.032(3) -0.008(3) -0.005(3) -0.010(3)
C50 0.039(4) 0.037(4) 0.061(5) 0.006(3) -0.031(3) -0.010(3)
C51 0.017(2) 0.018(3) 0.028(3) -0.008(2) -0.011(2) 0.001(2)
C52 0.017(3) 0.021(3) 0.031(3) -0.004(2) -0.007(2) -0.001(2)
C53 0.018(3) 0.023(3) 0.029(3) -0.007(2) -0.008(2) 0.000(2)
C54 0.013(2) 0.024(3) 0.034(3) -0.008(2) -0.010(2) 0.001(2)
C55 0.017(2) 0.021(3) 0.028(3) -0.004(2) -0.004(2) -0.002(2)
C56 0.023(3) 0.023(3) 0.022(3) -0.004(2) -0.010(2) -0.001(2)
C57 0.022(3) 0.030(3) 0.031(3) -0.001(3) -0.010(2) 0.001(2)
C58 0.024(3) 0.036(3) 0.028(3) -0.004(3) -0.005(2) -0.006(3)
C59 0.011(2) 0.029(3) 0.032(3) -0.005(2) -0.007(2) -0.003(2)
C60 0.018(3) 0.026(3) 0.032(3) -0.002(2) -0.008(2) -0.002(2)
C61 0.018(3) 0.029(3) 0.032(3) -0.009(2) -0.007(2) -0.001(2)
C62 0.020(3) 0.031(3) 0.039(3) -0.006(3) -0.006(2) -0.002(2)
C63 0.015(3) 0.027(3) 0.034(3) 0.002(2) -0.009(2) 0.002(2)
C64 0.019(3) 0.031(3) 0.026(3) -0.006(2) -0.008(2) 0.000(2)
C65 0.025(3) 0.039(4) 0.042(4) -0.005(3) -0.008(3) 0.010(3)
C66 0.034(3) 0.032(3) 0.036(3) -0.008(3) -0.010(3) 0.005(3)
F1 0.037(2) 0.051(3) 0.076(3) -0.017(2) 0.016(2) -0.010(2)
F2 0.041(2) 0.038(2) 0.074(3) -0.012(2) -0.007(2) 0.0111(18)
F3 0.045(3) 0.165(6) 0.050(3) -0.061(3) -0.021(2) 0.033(3)
F4 0.025(2) 0.074(3) 0.068(3) 0.029(2) -0.0213(19) -0.023(2)
F5 0.033(2) 0.072(3) 0.044(2) -0.010(2) -0.0225(17) -0.0135(19)
F6 0.033(2) 0.054(3) 0.082(3) -0.021(2) -0.037(2) 0.0114(19)
F7 0.050(2) 0.052(3) 0.037(2) 0.0047(18) -0.0071(18) 0.017(2)
F8 0.038(3) 0.139(5) 0.095(4) 0.066(4) -0.041(3) -0.018(3)
F9 0.166(6) 0.033(3) 0.054(3) -0.003(2) -0.036(3) 0.029(3)
F10 0.113(4) 0.039(2) 0.052(3) -0.015(2) -0.028(3) -0.012(3)
F11 0.069(3) 0.054(3) 0.043(2) -0.0172(19) -0.032(2) 0.019(2)
F12 0.037(2) 0.131(5) 0.046(2) -0.038(3) 0.0001(19) -0.008(3)
F13 0.032(2) 0.074(3) 0.069(3) 0.007(2) 0.011(2) -0.018(2)
F14 0.029(2) 0.066(3) 0.048(2) -0.025(2) -0.0090(17) 0.0006(18)
F15 0.0234(19) 0.083(3) 0.051(2) -0.025(2) -0.0152(17) 0.0001(19)
F16 0.330(12) 0.054(4) 0.073(4) 0.005(3) -0.077(6) 0.047(5)
F17 0.074(3) 0.040(3) 0.135(5) -0.027(3) -0.062(3) 0.010(2)
F18 0.032(3) 0.035(3) 0.409(13) 0.057(5) -0.063(5) -0.003(2)
F19 0.030(2) 0.079(3) 0.047(2) 0.032(2) -0.0204(17) -0.020(2)
F20 0.096(4) 0.047(3) 0.043(2) -0.0047(19) -0.040(2) -0.010(2)
F21 0.035(2) 0.056(3) 0.048(2) 0.0050(19) -0.0184(18) 0.0110(19)
F22 0.030(2) 0.051(3) 0.064(3) -0.006(2) 0.0112(19) -0.0041(18)
F23 0.090(4) 0.073(3) 0.060(3) -0.032(2) 0.028(3) -0.060(3)
F24 0.034(2) 0.112(4) 0.066(3) 0.053(3) -0.018(2) -0.023(2)
N1 0.018(2) 0.021(2) 0.027(2) -0.0045(19) -0.0039(18) -0.0057(18)
N2 0.018(2) 0.025(2) 0.026(2) -0.0037(19) -0.0121(18) -0.0004(18)
O1 0.028(2) 0.030(2) 0.031(2) -0.0084(18) -0.0042(17) -0.0081(18)
O2 0.021(2) 0.044(3) 0.034(2) -0.0065(19) 0.0005(17) -0.0078(19)
Pd1 0.0170(2) 0.0238(2) 0.0231(2) -0.00621(16) -0.00339(15) -0.00450(15)

loop_
_atom_type_symbol
_atom_type_description
_atom_type_scat_dispersion_real
_atom_type_scat_dispersion_imag
_atom_type_scat_source
C C 0.0033 0.0016 'International Tables Vol C Tables 4.2.6.8 and 6.1.1.4'
H H 0.0000 0.0000 'International Tables Vol C Tables 4.2.6.8 and 6.1.1.4'
B B 0.0013 0.0007 'International Tables Vol C Tables 4.2.6.8 and 6.1.1.4'
F F 0.0171 0.0103 'International Tables Vol C Tables 4.2.6.8 and 6.1.1.4'
N N 0.0061 0.0033 'International Tables Vol C Tables 4.2.6.8 and 6.1.1.4'
O O 0.0106 0.0060 'International Tables Vol C Tables 4.2.6.8 and 6.1.1.4'
Pd Pd -0.9988 1.0072 'International Tables Vol C Tables 4.2.6.8 and 6.1.1.4'

loop_
_geom_angle_atom_site_label_1
_geom_angle_atom_site_label_2
_geom_angle_atom_site_label_3
_geom_angle
C35 B1 C59 111.1(4)
C35 B1 C43 104.6(4)
C59 B1 C43 110.7(4)
C35 B1 C51 114.0(4)
C59 B1 C51 104.3(4)
C43 B1 C51 112.3(4)
O1 C1 O2 121.7(5)
O1 C1 C3 120.5(5)
O2 C1 C3 117.7(5)
O2 C2 H2A 109.5
O2 C2 H2B 109.5
H2A C2 H2B 109.5
O2 C2 H2C 109.5
H2A C2 H2C 109.5
H2B C2 H2C 109.5
C1 C3 C4 112.9(5)
C1 C3 C6 105.0(5)
C4 C3 C6 112.5(5)
C1 C3 C5 106.4(5)
C4 C3 C5 109.7(5)
C6 C3 C5 110.1(5)
C3 C4 H4A 109.5
C3 C4 H4B 109.5
H4A C4 H4B 109.5
C3 C4 H4C 109.5
H4A C4 H4C 109.5
H4B C4 H4C 109.5
C3 C5 H5A 109.5
C3 C5 H5B 109.5
H5A C5 H5B 109.5
C3 C5 H5C 109.5
H5A C5 H5C 109.5
H5B C5 H5C 109.5
C3 C6 Pd1 107.3(4)
C3 C6 H6A 110.3
Pd1 C6 H6A 110.3
C3 C6 H6B 110.3
Pd1 C6 H6B 110.3
H6A C6 H6B 108.5
C8 C7 C15 123.0(5)
C8 C7 N2 117.0(5)
C15 C7 N2 120.0(5)
C12 C8 C7 117.0(5)
C12 C8 C9 121.5(5)
C7 C8 C9 121.5(5)
C8 C9 C10 112.2(5)
C8 C9 C11 112.9(5)
C10 C9 C11 110.1(5)
C8 C9 H9 107.1
C10 C9 H9 107.1
C11 C9 H9 107.1
C9 C10 H10A 109.5
C9 C10 H10B 109.5
H10A C10 H10B 109.5
C9 C10 H10C 109.5
H10A C10 H10C 109.5
H10B C10 H10C 109.5
C9 C11 H11A 109.5
C9 C11 H11B 109.5
H11A C11 H11B 109.5
C9 C11 H11C 109.5
H11A C11 H11C 109.5
H11B C11 H11C 109.5
C13 C12 C8 121.3(6)
C13 C12 H12 119.4
C8 C12 H12 119.4
C12 C13 C14 120.6(6)
C12 C13 H13 119.7
C14 C13 H13 119.7
C13 C14 C15 121.5(6)
C13 C14 H14 119.3
C15 C14 H14 119.3
C14 C15 C7 116.5(5)
C14 C15 C16 121.1(5)
C7 C15 C16 122.4(5)
C17 C16 C15 113.4(5)
C17 C16 C18 109.6(5)
C15 C16 C18 111.3(5)
C17 C16 H16 107.4
C15 C16 H16 107.4
C18 C16 H16 107.4
C16 C17 H17A 109.5
C16 C17 H17B 109.5
H17A C17 H17B 109.5
C16 C17 H17C 109.5
H17A C17 H17C 109.5
H17B C17 H17C 109.5
C16 C18 H18A 109.5
C16 C18 H18B 109.5
H18A C18 H18B 109.5
C16 C18 H18C 109.5
H18A C18 H18C 109.5
H18B C18 H18C 109.5
N2 C19 C21 116.3(5)
N2 C19 C20 125.0(5)
C21 C19 C20 118.6(5)
C19 C20 H20A 109.5
C19 C20 H20B 109.5
H20A C20 H20B 109.5
C19 C20 H20C 109.5
H20A C20 H20C 109.5
H20B C20 H20C 109.5
N1 C21 C22 125.1(5)
N1 C21 C19 114.5(5)
C22 C21 C19 120.3(5)
C21 C22 H22A 109.5
C21 C22 H22B 109.5
H22A C22 H22B 109.5
C21 C22 H22C 109.5
H22A C22 H22C 109.5
H22B C22 H22C 109.5
C31 C23 C24 122.5(5)
C31 C23 N1 118.1(5)
C24 C23 N1 119.3(5)
C28 C24 C23 117.3(6)
C28 C24 C25 120.0(5)
C23 C24 C25 122.7(5)
C24 C25 C26 110.7(5)
C24 C25 C27 111.9(6)
C26 C25 C27 111.7(6)
C24 C25 H25 107.4
C26 C25 H25 107.4
C27 C25 H25 107.4
C25 C26 H26A 109.5
C25 C26 H26B 109.5
H26A C26 H26B 109.5
C25 C26 H26C 109.5
H26A C26 H26C 109.5
H26B C26 H26C 109.5
C25 C27 H27A 109.5
C25 C27 H27B 109.5
H27A C27 H27B 109.5
C25 C27 H27C 109.5
H27A C27 H27C 109.5
H27B C27 H27C 109.5
C29 C28 C24 121.3(6)
C29 C28 H28 119.4
C24 C28 H28 119.4
C28 C29 C30 120.5(5)
C28 C29 H29 119.8
C30 C29 H29 119.8
C29 C30 C31 120.6(6)
C29 C30 H30 119.7
C31 C30 H30 119.7
C30 C31 C23 117.9(5)
C30 C31 C32 120.6(5)
C23 C31 C32 121.5(5)
C33 C32 C34 110.0(6)
C33 C32 C31 110.9(6)
C34 C32 C31 112.3(6)
C33 C32 H32 107.8
C34 C32 H32 107.8
C31 C32 H32 107.8
C32 C33 H33A 109.5
C32 C33 H33B 109.5
H33A C33 H33B 109.5
C32 C33 H33C 109.5
H33A C33 H33C 109.5
H33B C33 H33C 109.5
C32 C34 H34A 109.5
C32 C34 H34B 109.5
H34A C34 H34B 109.5
C32 C34 H34C 109.5
H34A C34 H34C 109.5
H34B C34 H34C 109.5
C36 C35 C40 115.3(5)
C36 C35 B1 127.3(5)
C40 C35 B1 117.2(5)
C37 C36 C35 122.5(5)
C37 C36 H36 118.8
C35 C36 H36 118.8
C36 C37 C38 120.6(5)
C36 C37 C42 119.7(5)
C38 C37 C42 119.6(5)
C39 C38 C37 117.8(5)
C39 C38 H38 121.1
C37 C38 H38 121.1
C38 C39 C40 121.1(5)
C38 C39 C41 120.6(5)
C40 C39 C41 118.3(5)
C39 C40 C35 122.6(5)
C39 C40 H40 118.7
C35 C40 H40 118.7
F4 C41 F6 106.4(5)
F4 C41 F5 106.7(5)
F6 C41 F5 105.0(5)
F4 C41 C39 113.4(5)
F6 C41 C39 111.6(5)
F5 C41 C39 113.2(5)
F3 C42 F2 106.6(6)
F3 C42 F1 106.8(5)
F2 C42 F1 104.4(5)
F3 C42 C37 113.8(5)
F2 C42 C37 112.3(5)
F1 C42 C37 112.4(5)
C44 C43 C48 116.1(5)
C44 C43 B1 121.5(5)
C48 C43 B1 122.1(5)
C45 C44 C43 122.3(5)
C45 C44 H44A 106.8
C43 C44 H44A 106.8
C45 C44 H44B 106.8
C43 C44 H44B 106.8
H44A C44 H44B 106.6
C44 C45 C46 120.7(6)
C44 C45 C50 120.3(6)
C46 C45 C50 119.0(6)
C47 C46 C45 118.4(5)
C47 C46 H46A 107.7
C45 C46 H46A 107.7
C47 C46 H46B 107.7
C45 C46 H46B 107.7
H46A C46 H46B 107.1
C46 C47 C48 120.5(5)
C46 C47 C49 121.5(5)
C48 C47 C49 117.9(5)
C47 C48 C43 121.9(5)
C47 C48 H48A 106.9
C43 C48 H48A 106.9
C47 C48 H48B 106.9
C43 C48 H48B 106.9
H48A C48 H48B 106.7
F13 C49 F14 107.1(5)
F13 C49 F15 107.1(5)
F14 C49 F15 105.0(5)
F13 C49 C47 112.5(6)
F14 C49 C47 112.8(5)
F15 C49 C47 111.7(5)
F18 C50 F16 106.3(8)
F18 C50 F17 105.2(7)
F16 C50 F17 100.7(6)
F18 C50 C45 115.6(6)
F16 C50 C45 113.5(7)
F17 C50 C45 114.2(5)
C52 C51 C56 115.8(5)
C52 C51 B1 124.1(5)
C56 C51 B1 119.7(5)
C51 C52 C53 122.2(5)
C51 C52 H52 118.9
C53 C52 H52 118.9
C54 C53 C52 120.4(5)
C54 C53 C57 119.2(5)
C52 C53 C57 120.3(5)
C55 C54 C53 118.8(5)
C55 C54 H54 120.6
C53 C54 H54 120.6
C54 C55 C56 121.0(5)
C54 C55 C58 118.5(5)
C56 C55 C58 120.6(5)
C55 C56 C51 121.8(5)
C55 C56 H56 119.1
C51 C56 H56 119.1
F19 C57 F20 106.7(5)
F19 C57 F21 106.2(5)
F20 C57 F21 105.6(5)
F19 C57 C53 113.7(5)
F20 C57 C53 111.9(5)
F21 C57 C53 112.3(5)
F23 C58 F24 107.5(6)
F23 C58 F22 104.7(5)
F24 C58 F22 103.9(5)
F23 C58 C55 113.1(5)
F24 C58 C55 114.4(5)
F22 C58 C55 112.5(5)
C64 C59 C60 115.6(5)
C64 C59 B1 125.0(5)
C60 C59 B1 119.3(5)
C61 C60 C59 122.3(5)
C61 C60 H60 118.8
C59 C60 H60 118.8
C60 C61 C62 120.7(5)
C60 C61 C66 120.4(5)
C62 C61 C66 118.9(5)
C63 C62 C61 118.0(6)
C63 C62 H62 121.0
C61 C62 H62 121.0
C62 C63 C64 121.2(5)
C62 C63 C65 119.0(5)
C64 C63 C65 119.7(5)
C59 C64 C63 122.1(5)
C59 C64 H64 119.0
C63 C64 H64 119.0
F7 C65 F9 106.4(6)
F7 C65 F8 105.7(6)
F9 C65 F8 106.4(6)
F7 C65 C63 113.5(5)
F9 C65 C63 113.4(6)
F8 C65 C63 110.9(5)
F11 C66 F10 106.1(5)
F11 C66 F12 106.4(5)
F10 C66 F12 104.7(5)
F11 C66 C61 113.9(5)
F10 C66 C61 113.4(5)
F12 C66 C61 111.7(5)
C21 N1 C23 123.9(5)
C21 N1 Pd1 114.5(4)
C23 N1 Pd1 121.5(3)
C19 N2 C7 119.2(4)
C19 N2 Pd1 116.7(4)
C7 N2 Pd1 124.0(3)
C1 O1 Pd1 113.2(4)
C1 O2 C2 116.7(5)
C6 Pd1 N2 100.7(2)
C6 Pd1 O1 81.41(19)
N2 Pd1 O1 176.92(18)
C6 Pd1 N1 178.2(2)
N2 Pd1 N1 77.70(17)
O1 Pd1 N1 100.19(16)

loop_
_geom_bond_atom_site_label_1
_geom_bond_atom_site_label_2
_geom_bond_distance
B1 C35 1.633(8)
B1 C59 1.634(8)
B1 C43 1.644(8)
B1 C51 1.648(7)
C1 O1 1.241(7)
C1 O2 1.308(6)
C1 C3 1.502(8)
C2 O2 1.445(8)
C2 H2A 0.9600
C2 H2B 0.9600
C2 H2C 0.9600
C3 C4 1.523(8)
C3 C6 1.536(8)
C3 C5 1.553(8)
C4 H4A 0.9600
C4 H4B 0.9600
C4 H4C 0.9600
C5 H5A 0.9600
C5 H5B 0.9600
C5 H5C 0.9600
C6 Pd1 2.014(5)
C6 H6A 0.9700
C6 H6B 0.9700
C7 C8 1.397(7)
C7 C15 1.403(8)
C7 N2 1.457(7)
C8 C12 1.394(8)
C8 C9 1.508(8)
C9 C10 1.513(8)
C9 C11 1.519(8)
C9 H9 0.9800
C10 H10A 0.9600
C10 H10B 0.9600
C10 H10C 0.9600
C11 H11A 0.9600
C11 H11B 0.9600
C11 H11C 0.9600
C12 C13 1.361(9)
C12 H12 0.9300
C13 C14 1.378(9)
C13 H13 0.9300
C14 C15 1.391(7)
C14 H14 0.9300
C15 C16 1.527(8)
C16 C17 1.527(8)
C16 C18 1.536(7)
C16 H16 0.9800
C17 H17A 0.9600
C17 H17B 0.9600
C17 H17C 0.9600
C18 H18A 0.9600
C18 H18B 0.9600
C18 H18C 0.9600
C19 N2 1.282(7)
C19 C21 1.493(7)
C19 C20 1.501(7)
C20 H20A 0.9600
C20 H20B 0.9600
C20 H20C 0.9600
C21 N1 1.279(6)
C21 C22 1.488(7)
C22 H22A 0.9600
C22 H22B 0.9600
C22 H22C 0.9600
C23 C31 1.389(8)
C23 C24 1.403(8)
C23 N1 1.439(7)
C24 C28 1.381(8)
C24 C25 1.510(9)
C25 C26 1.520(10)
C25 C27 1.521(9)
C25 H25 0.9800
C26 H26A 0.9600
C26 H26B 0.9600
C26 H26C 0.9600
C27 H27A 0.9600
C27 H27B 0.9600
C27 H27C 0.9600
C28 C29 1.377(9)
C28 H28 0.9300
C29 C30 1.379(9)
C29 H29 0.9300
C30 C31 1.388(8)
C30 H30 0.9300
C31 C32 1.527(8)
C32 C33 1.515(10)
C32 C34 1.521(10)
C32 H32 0.9800
C33 H33A 0.9600
C33 H33B 0.9600
C33 H33C 0.9600
C34 H34A 0.9600
C34 H34B 0.9600
C34 H34C 0.9600
C35 C36 1.397(7)
C35 C40 1.401(7)
C36 C37 1.390(8)
C36 H36 0.9300
C37 C38 1.393(8)
C37 C42 1.493(8)
C38 C39 1.380(8)
C38 H38 0.9300
C39 C40 1.382(8)
C39 C41 1.502(8)
C40 H40 0.9300
C41 F4 1.315(7)
C41 F6 1.337(7)
C41 F5 1.338(7)
C42 F3 1.318(7)
C42 F2 1.326(7)
C42 F1 1.329(7)
C43 C44 1.391(8)
C43 C48 1.402(7)
C44 C45 1.378(8)
C44 H44A 0.9700
C44 H44B 0.9700
C45 C46 1.395(8)
C45 C50 1.474(9)
C46 C47 1.373(9)
C46 H46A 0.9700
C46 H46B 0.9700
C47 C48 1.395(8)
C47 C49 1.515(8)
C48 H48A 0.9700
C48 H48B 0.9700
C49 F13 1.321(7)
C49 F14 1.325(7)
C49 F15 1.342(7)
C50 F18 1.276(9)
C50 F16 1.297(9)
C50 F17 1.311(8)
C51 C52 1.393(7)
C51 C56 1.406(7)
C52 C53 1.409(7)
C52 H52 0.9300
C53 C54 1.376(7)
C53 C57 1.493(8)
C54 C55 1.373(8)
C54 H54 0.9300
C55 C56 1.401(7)
C55 C58 1.494(7)
C56 H56 0.9300
C57 F19 1.324(6)
C57 F20 1.325(7)
C57 F21 1.338(6)
C58 F23 1.311(7)
C58 F24 1.318(7)
C58 F22 1.336(7)
C59 C64 1.385(8)
C59 C60 1.412(8)
C60 C61 1.378(8)
C60 H60 0.9300
C61 C62 1.384(8)
C61 C66 1.494(8)
C62 C63 1.379(8)
C62 H62 0.9300
C63 C64 1.391(8)
C63 C65 1.502(8)
C64 H64 0.9300
C65 F7 1.309(7)
C65 F9 1.309(8)
C65 F8 1.331(8)
C66 F11 1.321(7)
C66 F10 1.321(7)
C66 F12 1.329(7)
N1 Pd1 2.113(4)
N2 Pd1 2.017(4)
O1 Pd1 2.041(4)

loop_
_geom_torsion_atom_site_label_1
_geom_torsion_atom_site_label_2
_geom_torsion_atom_site_label_3
_geom_torsion_atom_site_label_4
_geom_torsion
O1 C1 C3 C4 -153.0(6)
O2 C1 C3 C4 30.0(7)
O1 C1 C3 C6 -30.2(7)
O2 C1 C3 C6 152.9(5)
O1 C1 C3 C5 86.6(6)
O2 C1 C3 C5 -90.4(6)
C1 C3 C6 Pd1 36.7(5)
C4 C3 C6 Pd1 159.8(4)
C5 C3 C6 Pd1 -77.5(5)
C15 C7 C8 C12 4.9(8)
N2 C7 C8 C12 -175.8(5)
C15 C7 C8 C9 -177.3(5)
N2 C7 C8 C9 2.1(7)
C12 C8 C9 C10 91.7(7)
C7 C8 C9 C10 -86.0(6)
C12 C8 C9 C11 -33.3(7)
C7 C8 C9 C11 148.9(5)
C7 C8 C12 C13 -2.1(8)
C9 C8 C12 C13 -179.9(5)
C8 C12 C13 C14 -1.6(9)
C12 C13 C14 C15 2.6(9)
C13 C14 C15 C7 0.0(8)
C13 C14 C15 C16 178.1(5)
C8 C7 C15 C14 -3.8(8)
N2 C7 C15 C14 176.8(5)
C8 C7 C15 C16 178.1(5)
N2 C7 C15 C16 -1.3(8)
C14 C15 C16 C17 -13.3(7)
C7 C15 C16 C17 164.6(5)
C14 C15 C16 C18 110.8(6)
C7 C15 C16 C18 -71.2(7)
N2 C19 C21 N1 0.4(7)
C20 C19 C21 N1 -176.6(5)
N2 C19 C21 C22 178.2(5)
C20 C19 C21 C22 1.2(7)
C31 C23 C24 C28 -1.3(9)
N1 C23 C24 C28 174.1(5)
C31 C23 C24 C25 -178.7(6)
N1 C23 C24 C25 -3.3(8)
C28 C24 C25 C26 -71.7(7)
C23 C24 C25 C26 105.5(7)
C28 C24 C25 C27 53.5(8)
C23 C24 C25 C27 -129.2(6)
C23 C24 C28 C29 0.2(9)
C25 C24 C28 C29 177.6(6)
C24 C28 C29 C30 0.7(9)
C28 C29 C30 C31 -0.5(9)
C29 C30 C31 C23 -0.5(9)
C29 C30 C31 C32 179.1(6)
C24 C23 C31 C30 1.5(9)
N1 C23 C31 C30 -174.0(5)
C24 C23 C31 C32 -178.1(6)
N1 C23 C31 C32 6.5(8)
C30 C31 C32 C33 -73.6(8)
C23 C31 C32 C33 105.9(7)
C30 C31 C32 C34 49.9(9)
C23 C31 C32 C34 -130.5(7)
C59 B1 C35 C36 123.2(6)
C43 B1 C35 C36 -117.3(6)
C51 B1 C35 C36 5.8(8)
C59 B1 C35 C40 -59.7(6)
C43 B1 C35 C40 59.8(6)
C51 B1 C35 C40 -177.2(5)
C40 C35 C36 C37 0.1(8)
B1 C35 C36 C37 177.3(5)
C35 C36 C37 C38 0.3(9)
C35 C36 C37 C42 -179.9(5)
C36 C37 C38 C39 0.2(9)
C42 C37 C38 C39 -179.6(5)
C37 C38 C39 C40 -1.2(8)
C37 C38 C39 C41 179.8(5)
C38 C39 C40 C35 1.7(9)
C41 C39 C40 C35 -179.2(5)
C36 C35 C40 C39 -1.1(8)
B1 C35 C40 C39 -178.5(5)
C38 C39 C41 F4 107.3(6)
C40 C39 C41 F4 -71.8(7)
C38 C39 C41 F6 -132.6(6)
C40 C39 C41 F6 48.3(7)
C38 C39 C41 F5 -14.4(8)
C40 C39 C41 F5 166.5(5)
C36 C37 C42 F3 -173.7(6)
C38 C37 C42 F3 6.1(9)
C36 C37 C42 F2 65.2(7)
C38 C37 C42 F2 -115.0(6)
C36 C37 C42 F1 -52.2(8)
C38 C37 C42 F1 127.6(6)
C35 B1 C43 C44 73.9(6)
C59 B1 C43 C44 -166.4(5)
C51 B1 C43 C44 -50.2(7)
C35 B1 C43 C48 -99.9(6)
C59 B1 C43 C48 19.8(7)
C51 B1 C43 C48 136.0(5)
C48 C43 C44 C45 -2.3(8)
B1 C43 C44 C45 -176.4(5)
C43 C44 C45 C46 1.7(9)
C43 C44 C45 C50 -179.7(5)
C44 C45 C46 C47 0.5(8)
C50 C45 C46 C47 -178.1(6)
C45 C46 C47 C48 -1.9(8)
C45 C46 C47 C49 175.3(5)
C46 C47 C48 C43 1.2(8)
C49 C47 C48 C43 -176.1(5)
C44 C43 C48 C47 0.9(8)
B1 C43 C48 C47 175.0(5)
C46 C47 C49 F13 9.4(8)
C48 C47 C49 F13 -173.4(5)
C46 C47 C49 F14 130.7(6)
C48 C47 C49 F14 -52.0(7)
C46 C47 C49 F15 -111.2(6)
C48 C47 C49 F15 66.0(7)
C44 C45 C50 F18 12.9(10)
C46 C45 C50 F18 -168.5(8)
C44 C45 C50 F16 136.0(8)
C46 C45 C50 F16 -45.4(9)
C44 C45 C50 F17 -109.4(7)
C46 C45 C50 F17 69.2(8)
C35 B1 C51 C52 -132.1(5)
C59 B1 C51 C52 106.6(6)
C43 B1 C51 C52 -13.4(7)
C35 B1 C51 C56 54.4(7)
C59 B1 C51 C56 -66.9(6)
C43 B1 C51 C56 173.1(5)
C56 C51 C52 C53 -1.6(8)
B1 C51 C52 C53 -175.3(5)
C51 C52 C53 C54 0.1(8)
C51 C52 C53 C57 177.7(5)
C52 C53 C54 C55 1.7(8)
C57 C53 C54 C55 -176.1(5)
C53 C54 C55 C56 -1.8(8)
C53 C54 C55 C58 177.3(5)
C54 C55 C56 C51 0.2(8)
C58 C55 C56 C51 -178.9(5)
C52 C51 C56 C55 1.4(8)
B1 C51 C56 C55 175.4(5)
C54 C53 C57 F19 -177.0(5)
C52 C53 C57 F19 5.3(8)
C54 C53 C57 F20 62.1(7)
C52 C53 C57 F20 -115.6(6)
C54 C53 C57 F21 -56.4(7)
C52 C53 C57 F21 125.9(5)
C54 C55 C58 F23 -57.8(7)
C56 C55 C58 F23 121.3(6)
C54 C55 C58 F24 178.7(5)
C56 C55 C58 F24 -2.2(8)
C54 C55 C58 F22 60.5(7)
C56 C55 C58 F22 -120.3(6)
C35 B1 C59 C64 -11.0(7)
C43 B1 C59 C64 -126.8(5)
C51 B1 C59 C64 112.2(5)
C35 B1 C59 C60 169.9(4)
C43 B1 C59 C60 54.1(6)
C51 B1 C59 C60 -66.9(6)
C64 C59 C60 C61 1.2(8)
B1 C59 C60 C61 -179.7(5)
C59 C60 C61 C62 -0.2(8)
C59 C60 C61 C66 177.7(5)
C60 C61 C62 C63 -0.9(8)
C66 C61 C62 C63 -178.8(5)
C61 C62 C63 C64 1.0(8)
C61 C62 C63 C65 178.2(5)
C60 C59 C64 C63 -1.1(8)
B1 C59 C64 C63 179.8(5)
C62 C63 C64 C59 0.0(8)
C65 C63 C64 C59 -177.1(5)
C62 C63 C65 F7 141.5(6)
C64 C63 C65 F7 -41.3(8)
C62 C63 C65 F9 19.9(8)
C64 C63 C65 F9 -162.9(6)
C62 C63 C65 F8 -99.7(7)
C64 C63 C65 F8 77.5(7)
C60 C61 C66 F11 24.8(8)
C62 C61 C66 F11 -157.3(5)
C60 C61 C66 F10 146.2(6)
C62 C61 C66 F10 -35.9(8)
C60 C61 C66 F12 -95.7(7)
C62 C61 C66 F12 82.1(7)
C22 C21 N1 C23 -4.2(9)
C19 C21 N1 C23 173.4(5)
C22 C21 N1 Pd1 178.6(4)
C19 C21 N1 Pd1 -3.8(6)
C31 C23 N1 C21 -94.6(7)
C24 C23 N1 C21 89.8(7)
C31 C23 N1 Pd1 82.4(6)
C24 C23 N1 Pd1 -93.2(6)
C21 C19 N2 C7 -173.0(4)
C20 C19 N2 C7 3.8(8)
C21 C19 N2 Pd1 3.4(6)
C20 C19 N2 Pd1 -179.8(4)
C8 C7 N2 C19 100.4(6)
C15 C7 N2 C19 -80.2(6)
C8 C7 N2 Pd1 -75.8(6)
C15 C7 N2 Pd1 103.6(5)
O2 C1 O1 Pd1 -175.7(4)
C3 C1 O1 Pd1 7.4(7)
O1 C1 O2 C2 2.2(8)
C3 C1 O2 C2 179.2(5)
C3 C6 Pd1 N2 154.4(4)
C3 C6 Pd1 O1 -27.9(4)
C3 C6 Pd1 N1 125(7)
C19 N2 Pd1 C6 176.8(4)
C7 N2 Pd1 C6 -7.0(4)
C19 N2 Pd1 O1 43(4)
C7 N2 Pd1 O1 -141(3)
C19 N2 Pd1 N1 -4.1(4)
C7 N2 Pd1 N1 172.1(4)
C1 O1 Pd1 C6 12.9(4)
C1 O1 Pd1 N2 147(3)
C1 O1 Pd1 N1 -166.3(4)
C21 N1 Pd1 C6 34(7)
C23 N1 Pd1 C6 -144(7)
C21 N1 Pd1 N2 4.3(4)
C23 N1 Pd1 N2 -173.0(4)
C21 N1 Pd1 O1 -173.4(4)
C23 N1 Pd1 O1 9.3(4)
